data_4312085
loop_
_publ_author_name
'Balwant S. Chohan'
'Steven C. Shoner'
'Julie A. Kovacs'
'Michael J. Maroney'

_publ_section_title
;
 Ligand Oxidations in High-Spin Nickel Thiolate Complexes and Zinc
 Analogues
;
_journal_name_full 'Inorganic Chemistry'
_journal_page_first 7726
_journal_page_last 7734
_journal_paper_doi 10.1021/ic049110n
_journal_volume 43
_journal_year 2004
_chemical_formula_sum 'C12 H23 I4 N3 Ni S2'
_chemical_formula_weight 839.76
_chemical_name_systematic
; 
 ? 
;
_space_group_IT_number 2
_symmetry_cell_setting triclinic
_symmetry_space_group_name_Hall '-P 1'
_symmetry_space_group_name_H-M 'P -1'
_atom_sites_solution_hydrogens geom
_atom_sites_solution_primary direct
_atom_sites_solution_secondary difmap
_audit_creation_method SHELXL-97
_cell_angle_alpha 90.97(2)
_cell_angle_beta 91.61(3)
_cell_angle_gamma 90.83(2)
_cell_formula_units_Z 2
_cell_length_a 8.508(3)
_cell_length_b 9.681(2)
_cell_length_c 14.066(4)
_cell_measurement_reflns_used 25
_cell_measurement_temperature 293(2)
_cell_volume 1157.8(6)
_computing_structure_refinement 'SHELXL-97 (Sheldrick, 1997)'
_computing_structure_solution 'SHELXS-97 (Sheldrick, 1990)'
_diffrn_ambient_temperature 293(2)
_diffrn_measured_fraction_theta_full 0.998
_diffrn_measured_fraction_theta_max 0.998
_diffrn_radiation_monochromator graphite
_diffrn_radiation_source 'fine-focus sealed tube'
_diffrn_radiation_type MoK\a
_diffrn_radiation_wavelength 0.71073
_diffrn_reflns_av_R_equivalents 0.0000
_diffrn_reflns_av_sigmaI/netI 0.0386
_diffrn_reflns_limit_h_max 10
_diffrn_reflns_limit_h_min 0
_diffrn_reflns_limit_k_max 11
_diffrn_reflns_limit_k_min -11
_diffrn_reflns_limit_l_max 16
_diffrn_reflns_limit_l_min -16
_diffrn_reflns_number 4069
_diffrn_reflns_theta_full 24.98
_diffrn_reflns_theta_max 24.98
_diffrn_reflns_theta_min 2.10
_exptl_absorpt_coefficient_mu 6.351
_exptl_absorpt_correction_T_max 0.4493
_exptl_absorpt_correction_T_min 0.1623
_exptl_absorpt_correction_type PSI-data
_exptl_crystal_density_diffrn 2.409
_exptl_crystal_density_method 'not measured'
_exptl_crystal_F_000 776
_exptl_crystal_size_max 0.45
_exptl_crystal_size_mid 0.30
_exptl_crystal_size_min 0.15
_refine_diff_density_max 2.411
_refine_diff_density_min -2.431
_refine_diff_density_rms 0.298
_refine_ls_extinction_method none
_refine_ls_goodness_of_fit_ref 1.031
_refine_ls_hydrogen_treatment mixed
_refine_ls_matrix_type full
_refine_ls_number_parameters 199
_refine_ls_number_reflns 4069
_refine_ls_number_restraints 0
_refine_ls_restrained_S_all 1.031
_refine_ls_R_factor_all 0.0996
_refine_ls_R_factor_gt 0.0631
_refine_ls_shift/su_max 0.000
_refine_ls_shift/su_mean 0.000
_refine_ls_structure_factor_coef Fsqd
_refine_ls_weighting_details 'calc w=1/[\s^2^(Fo^2^)+(0.1361P)^2^+4.5830P] where P=(Fo^2^+2Fc^2^)/3'
_refine_ls_weighting_scheme calc
_refine_ls_wR_factor_gt 0.1663
_refine_ls_wR_factor_ref 0.1963
_reflns_number_gt 2801
_reflns_number_total 4069
_reflns_threshold_expression >2sigma(I)
_cod_data_source_file ic049110nsi20040707_015108.cif
_cod_data_source_block bc20
_cod_database_code 4312085

loop_
_symmetry_equiv_pos_as_xyz
'x, y, z'
'-x, -y, -z'

loop_
_atom_site_label
_atom_site_type_symbol
_atom_site_fract_x
_atom_site_fract_y
_atom_site_fract_z
_atom_site_U_iso_or_equiv
_atom_site_adp_type
_atom_site_occupancy
_atom_site_symmetry_multiplicity
_atom_site_calc_flag
_atom_site_refinement_flags
_atom_site_disorder_assembly
_atom_site_disorder_group
I2 I -0.02930(9) 0.52475(8) 0.23149(6) 0.0494(3) Uani 1 1 d . . .
I4 I -0.18518(11) 0.33408(10) 0.09153(7) 0.0655(3) Uani 1 1 d . . .
I3 I 0.14001(13) 0.69778(11) 0.36790(8) 0.0736(3) Uani 1 1 d . . .
I1 I 0.59844(11) -0.06484(10) 0.32456(7) 0.0649(3) Uani 1 1 d . . .
Ni Ni 0.40725(17) 0.14144(15) 0.27711(9) 0.0384(4) Uani 1 1 d . . .
S1 S 0.4604(3) 0.0719(3) 0.11502(19) 0.0422(6) Uani 1 1 d . . .
S2 S 0.3646(4) 0.2126(3) 0.02390(19) 0.0471(7) Uani 1 1 d . . .
N1 N 0.4290(11) 0.3461(9) 0.2445(6) 0.040(2) Uani 1 1 d . . .
N2 N 0.3738(12) 0.1852(12) 0.4165(7) 0.051(2) Uani 1 1 d . . .
N3 N 0.1872(11) 0.0718(9) 0.2443(6) 0.040(2) Uani 1 1 d . . .
C1 C 0.2648(13) 0.3293(12) 0.1040(8) 0.043(3) Uani 1 1 d . . .
H1A H 0.2066 0.3961 0.0671 0.051 Uiso 1 1 calc R . .
H1B H 0.1903 0.2770 0.1405 0.051 Uiso 1 1 calc R . .
C2 C 0.3781(14) 0.4039(11) 0.1706(8) 0.042(3) Uani 1 1 d . . .
C3 C 0.5392(18) 0.4201(18) 0.3099(9) 0.069(4) Uani 1 1 d . . .
H3A H 0.6337 0.4407 0.2755 0.082 Uiso 1 1 calc R . .
H3B H 0.4927 0.5078 0.3267 0.082 Uiso 1 1 calc R . .
C4 C 0.582(4) 0.359(3) 0.3900(13) 0.173(16) Uani 1 1 d . . .
H4A H 0.6378 0.4302 0.4271 0.208 Uiso 1 1 calc R . .
H4B H 0.6618 0.2938 0.3710 0.208 Uiso 1 1 calc R . .
C5 C 0.494(3) 0.286(2) 0.4579(11) 0.098(7) Uani 1 1 d . . .
H5A H 0.4404 0.3527 0.4972 0.118 Uiso 1 1 calc R . .
H5B H 0.5661 0.2363 0.4989 0.118 Uiso 1 1 calc R . .
C6 C 0.215(2) 0.2354(19) 0.4355(11) 0.075(4) Uani 1 1 d . . .
H6A H 0.1966 0.3199 0.4010 0.090 Uiso 1 1 calc R . .
H6B H 0.2064 0.2560 0.5029 0.090 Uiso 1 1 calc R . .
C7 C 0.0930(19) 0.1289(16) 0.4054(11) 0.068(4) Uani 1 1 d . . .
H7A H -0.0028 0.1488 0.4385 0.081 Uiso 1 1 calc R . .
H7B H 0.1289 0.0395 0.4265 0.081 Uiso 1 1 calc R . .
C8 C 0.0531(15) 0.1174(14) 0.3010(9) 0.053(3) Uani 1 1 d . . .
H8A H -0.0336 0.0521 0.2911 0.064 Uiso 1 1 calc R . .
H8B H 0.0187 0.2065 0.2787 0.064 Uiso 1 1 calc R . .
C9 C 0.1644(13) -0.0132(12) 0.1749(8) 0.042(3) Uani 1 1 d . . .
C10 C 0.3015(17) -0.0586(12) 0.1194(9) 0.056(3) Uani 1 1 d . . .
H10A H 0.2656 -0.0816 0.0549 0.067 Uiso 1 1 calc R . .
H10B H 0.3433 -0.1418 0.1472 0.067 Uiso 1 1 calc R . .
C11 C 0.4228(18) 0.5492(13) 0.1439(10) 0.061(4) Uani 1 1 d . . .
H11A H 0.4958 0.5877 0.1908 0.091 Uiso 1 1 calc R . .
H11B H 0.3303 0.6048 0.1409 0.091 Uiso 1 1 calc R . .
H11C H 0.4707 0.5477 0.0829 0.091 Uiso 1 1 calc R . .
C12 C 0.0101(16) -0.0770(15) 0.1409(10) 0.058(3) Uani 1 1 d . . .
H12A H -0.0727 -0.0434 0.1797 0.087 Uiso 1 1 calc R . .
H12B H 0.0151 -0.1757 0.1455 0.087 Uiso 1 1 calc R . .
H12C H -0.0105 -0.0527 0.0759 0.087 Uiso 1 1 calc R . .

loop_
_atom_site_aniso_label
_atom_site_aniso_U_11
_atom_site_aniso_U_22
_atom_site_aniso_U_33
_atom_site_aniso_U_23
_atom_site_aniso_U_13
_atom_site_aniso_U_12
I2 0.0392(5) 0.0497(5) 0.0586(5) -0.0059(4) -0.0049(3) 0.0017(3)
I4 0.0486(5) 0.0751(6) 0.0707(6) -0.0151(5) -0.0241(4) -0.0009(4)
I3 0.0741(7) 0.0726(7) 0.0722(7) -0.0249(5) -0.0177(5) 0.0006(5)
I1 0.0563(6) 0.0710(6) 0.0686(6) 0.0271(5) -0.0006(4) 0.0160(4)
Ni 0.0366(8) 0.0454(8) 0.0328(7) 0.0042(6) -0.0053(6) -0.0012(6)
S1 0.0415(15) 0.0480(16) 0.0369(14) -0.0020(12) -0.0008(11) 0.0034(12)
S2 0.0504(17) 0.0615(18) 0.0293(13) 0.0029(12) -0.0025(12) 0.0016(14)
N1 0.041(5) 0.040(5) 0.038(5) 0.002(4) -0.002(4) -0.007(4)
N2 0.046(6) 0.070(7) 0.035(5) -0.001(5) -0.008(4) -0.007(5)
N3 0.049(6) 0.035(5) 0.036(5) 0.004(4) 0.001(4) 0.002(4)
C1 0.036(6) 0.053(7) 0.039(6) 0.013(5) -0.006(5) 0.001(5)
C2 0.046(7) 0.041(6) 0.041(6) 0.003(5) 0.009(5) -0.001(5)
C3 0.060(9) 0.100(11) 0.044(7) 0.007(7) -0.018(6) -0.037(8)
C4 0.25(3) 0.20(3) 0.061(11) 0.052(14) -0.085(16) -0.17(3)
C5 0.119(16) 0.130(16) 0.041(8) -0.004(9) -0.019(9) -0.044(13)
C6 0.074(10) 0.106(13) 0.045(7) -0.021(8) 0.002(7) 0.011(9)
C7 0.061(9) 0.071(9) 0.072(10) -0.001(8) 0.021(7) -0.008(7)
C8 0.050(8) 0.058(8) 0.052(7) -0.001(6) 0.009(6) 0.008(6)
C9 0.032(6) 0.050(6) 0.044(6) 0.008(5) -0.007(5) -0.010(5)
C10 0.076(9) 0.039(6) 0.051(7) -0.011(5) -0.007(6) -0.014(6)
C11 0.076(10) 0.050(7) 0.055(8) 0.015(6) -0.002(7) -0.011(7)
C12 0.050(8) 0.067(8) 0.055(8) -0.003(6) -0.013(6) -0.007(6)

loop_
_atom_type_symbol
_atom_type_description
_atom_type_scat_dispersion_real
_atom_type_scat_dispersion_imag
_atom_type_scat_source
C C 0.0033 0.0016 'International Tables Vol C Tables 4.2.6.8 and 6.1.1.4'
H H 0.0000 0.0000 'International Tables Vol C Tables 4.2.6.8 and 6.1.1.4'
N N 0.0061 0.0033 'International Tables Vol C Tables 4.2.6.8 and 6.1.1.4'
S S 0.1246 0.1234 'International Tables Vol C Tables 4.2.6.8 and 6.1.1.4'
Ni Ni 0.3393 1.1124 'International Tables Vol C Tables 4.2.6.8 and 6.1.1.4'
I I -0.4742 1.8119 'International Tables Vol C Tables 4.2.6.8 and 6.1.1.4'

loop_
_geom_angle_atom_site_label_1
_geom_angle_atom_site_label_2
_geom_angle_atom_site_label_3
_geom_angle
_geom_angle_site_symmetry_1
_geom_angle_site_symmetry_3
_geom_angle_publ_flag
I3 I2 I4 176.13(4) . . ?
N3 Ni N2 97.4(4) . . ?
N3 Ni N1 110.2(4) . . ?
N2 Ni N1 92.5(4) . . ?
N3 Ni S1 84.1(3) . . ?
N2 Ni S1 175.0(3) . . ?
N1 Ni S1 91.5(3) . . ?
N3 Ni I1 111.7(3) . . ?
N2 Ni I1 90.4(3) . . ?
N1 Ni I1 137.2(3) . . ?
S1 Ni I1 84.57(9) . . ?
C10 S1 S2 101.7(5) . . ?
C10 S1 Ni 89.5(4) . . ?
S2 S1 Ni 109.07(15) . . ?
C1 S2 S1 102.6(3) . . ?
C2 N1 C3 120.0(10) . . ?
C2 N1 Ni 127.1(8) . . ?
C3 N1 Ni 112.0(8) . . ?
C6 N2 C5 109.4(14) . . ?
C6 N2 Ni 113.3(8) . . ?
C5 N2 Ni 112.7(9) . . ?
C9 N3 C8 120.0(10) . . ?
C9 N3 Ni 119.6(8) . . ?
C8 N3 Ni 120.4(8) . . ?
C2 C1 S2 111.8(8) . . ?
N1 C2 C1 120.2(10) . . ?
N1 C2 C11 123.7(11) . . ?
C1 C2 C11 116.0(10) . . ?
C4 C3 N1 117.9(14) . . ?
C3 C4 C5 132(3) . . ?
C4 C5 N2 115.0(13) . . ?
N2 C6 C7 110.5(13) . . ?
C6 C7 C8 116.7(12) . . ?
N3 C8 C7 112.8(11) . . ?
N3 C9 C10 119.0(10) . . ?
N3 C9 C12 127.1(12) . . ?
C10 C9 C12 113.9(11) . . ?
C9 C10 S1 113.8(8) . . ?

loop_
_geom_bond_atom_site_label_1
_geom_bond_atom_site_label_2
_geom_bond_distance
_geom_bond_site_symmetry_2
_geom_bond_publ_flag
I2 I3 2.8686(15) . ?
I2 I4 2.9497(14) . ?
I1 Ni 2.6753(18) . ?
Ni N3 2.019(10) . ?
Ni N2 2.028(10) . ?
Ni N1 2.049(9) . ?
Ni S1 2.423(3) . ?
S1 C10 1.840(13) . ?
S1 S2 2.048(4) . ?
S2 C1 1.818(13) . ?
N1 C2 1.258(14) . ?
N1 C3 1.465(15) . ?
N2 C6 1.474(19) . ?
N2 C5 1.500(19) . ?
N3 C9 1.275(15) . ?
N3 C8 1.479(15) . ?
C1 C2 1.495(16) . ?
C2 C11 1.508(16) . ?
C3 C4 1.33(2) . ?
C4 C5 1.42(3) . ?
C6 C7 1.50(2) . ?
C7 C8 1.50(2) . ?
C9 C10 1.489(19) . ?
C9 C12 1.505(16) . ?
